data_7016467
loop_
_publ_author_name
'Lokare, Kapil S.'
'Nielsen, Robert J.'
'Yousufuddin, Muhammed'
'Goddard Iii, William A.'
'Periana, Roy A.'

_publ_section_title
;
 Iridium complexes bearing a PNP ligand, favoring facile C(sp(3))-H
 bond cleavage.
;
_journal_issue 36
_journal_name_full 'Dalton transactions (Cambridge, England : 2003)'
_journal_page_first 9094
_journal_page_last 9097
_journal_paper_doi 10.1039/c1dt10577a
_journal_volume 40
_journal_year 2011
_chemical_formula_sum 'C23.5 H44 Cl4 Ir N P2'
_chemical_formula_weight 736.54
_chemical_name_systematic
;
?
;
_space_group_IT_number 2
_symmetry_cell_setting triclinic
_symmetry_space_group_name_Hall '-P 1'
_symmetry_space_group_name_H-M 'P -1'
_atom_sites_solution_hydrogens geom
_atom_sites_solution_primary direct
_atom_sites_solution_secondary difmap
_audit_creation_method SHELXL-97
_cell_angle_alpha 106.729(2)
_cell_angle_beta 95.934(2)
_cell_angle_gamma 112.653(2)
_cell_formula_units_Z 4
_cell_length_a 13.2633(14)
_cell_length_b 14.7326(16)
_cell_length_c 17.4332(18)
_cell_measurement_reflns_used 8721
_cell_measurement_temperature 100(2)
_cell_volume 2920.8(5)
_computing_cell_refinement 'Bruker SMART'
_computing_data_collection 'Bruker SMART'
_computing_data_reduction 'Bruker SAINT'
_computing_molecular_graphics 'Bruker SHELXTL'
_computing_publication_material 'Bruker SHELXTL'
_computing_structure_refinement 'SHELXL-97 (Sheldrick, 1997)'
_computing_structure_solution 'SHELXS-97 (Sheldrick, 1990)'
_diffrn_ambient_temperature 100(2)
_diffrn_measured_fraction_theta_full 0.916
_diffrn_measured_fraction_theta_max 0.916
_diffrn_measurement_device_type 'CCD area detector'
_diffrn_measurement_method 'phi and omega scans'
_diffrn_radiation_monochromator graphite
_diffrn_radiation_source 'fine-focus sealed tube'
_diffrn_radiation_type MoK\a
_diffrn_radiation_wavelength 0.71073
_diffrn_reflns_av_R_equivalents 0.0254
_diffrn_reflns_av_sigmaI/netI 0.0497
_diffrn_reflns_limit_h_max 16
_diffrn_reflns_limit_h_min -17
_diffrn_reflns_limit_k_max 19
_diffrn_reflns_limit_k_min -19
_diffrn_reflns_limit_l_max 22
_diffrn_reflns_limit_l_min -16
_diffrn_reflns_number 19155
_diffrn_reflns_theta_full 28.34
_diffrn_reflns_theta_max 28.34
_diffrn_reflns_theta_min 1.26
_exptl_absorpt_coefficient_mu 5.060
_exptl_absorpt_correction_T_max 0.745
_exptl_absorpt_correction_T_min 0.581
_exptl_absorpt_correction_type multi-scan
_exptl_absorpt_process_details SADABS
_exptl_crystal_colour yellow
_exptl_crystal_density_diffrn 1.675
_exptl_crystal_density_method 'not measured'
_exptl_crystal_description prism
_exptl_crystal_F_000 1468
_exptl_crystal_size_max 0.16
_exptl_crystal_size_mid 0.05
_exptl_crystal_size_min 0.02
_refine_diff_density_max 4.786
_refine_diff_density_min -1.897
_refine_diff_density_rms 0.253
_refine_ls_extinction_method none
_refine_ls_goodness_of_fit_ref 1.070
_refine_ls_hydrogen_treatment constr
_refine_ls_matrix_type full
_refine_ls_number_parameters 592
_refine_ls_number_reflns 13373
_refine_ls_number_restraints 6
_refine_ls_restrained_S_all 1.072
_refine_ls_R_factor_all 0.0544
_refine_ls_R_factor_gt 0.0448
_refine_ls_shift/su_max 0.001
_refine_ls_shift/su_mean 0.000
_refine_ls_structure_factor_coef Fsqd
_refine_ls_weighting_details 'calc w=1/[\s^2^(Fo^2^)+(0.0781P)^2^+3.6085P] where P=(Fo^2^+2Fc^2^)/3'
_refine_ls_weighting_scheme calc
_refine_ls_wR_factor_gt 0.1169
_refine_ls_wR_factor_ref 0.1283
_reflns_number_gt 11234
_reflns_number_total 13373
_reflns_threshold_expression >2sigma(I)
_cod_data_source_file c1dt10577a.txt
_cod_data_source_block perianam
_cod_depositor_comments
;
The following automatic conversions were performed:

'_symmetry_cell_setting' value 'Triclinic' changed to 'triclinic'
according to /home/saulius/struct/CIF-dictionaries/cif_core.dic
dictionary named 'cif_core.dic' version 2.4.1 from 2010-06-29.

Automatic conversion script
Id: cif_fix_values 1715 2011-07-08 13:25:40Z adriana 
;
_cod_original_sg_symbol_H-M P-1
_cod_original_formula_sum 'C23.50 H44 Cl4 Ir N P2'
_cod_database_code 7016467

loop_
_symmetry_equiv_pos_as_xyz
'x, y, z'
'-x, -y, -z'

loop_
_atom_site_label
_atom_site_type_symbol
_atom_site_fract_x
_atom_site_fract_y
_atom_site_fract_z
_atom_site_U_iso_or_equiv
_atom_site_adp_type
_atom_site_occupancy
_atom_site_symmetry_multiplicity
_atom_site_calc_flag
_atom_site_refinement_flags
Ir1 Ir 0.640283(17) 0.340679(16) 0.343131(13) 0.01391(7) Uani 1 1 d .
Cl1 Cl 0.47571(11) 0.36727(12) 0.34589(9) 0.0202(3) Uani 1 1 d .
Cl2 Cl 0.53203(12) 0.15526(11) 0.28543(9) 0.0209(3) Uani 1 1 d .
Cl3 Cl 0.81004(12) 0.32239(12) 0.34489(9) 0.0194(3) Uani 1 1 d .
P1 P 0.65704(12) 0.36342(11) 0.48685(9) 0.0153(3) Uani 1 1 d .
P2 P 0.64939(13) 0.36783(12) 0.21554(9) 0.0170(3) Uani 1 1 d .
N1 N 0.7307(4) 0.5014(4) 0.3898(3) 0.0158(9) Uani 1 1 d .
C1 C 0.7945(5) 0.3925(5) 0.5573(4) 0.0193(12) Uani 1 1 d .
C2 C 0.8883(5) 0.4879(5) 0.5490(4) 0.0225(13) Uani 1 1 d .
H2A H 0.8759 0.5506 0.5723 0.034 Uiso 1 1 calc R
H2B H 0.8875 0.4750 0.4905 0.034 Uiso 1 1 calc R
H2C H 0.9613 0.4990 0.5788 0.034 Uiso 1 1 calc R
C3 C 0.7937(6) 0.4228(5) 0.6481(4) 0.0234(13) Uani 1 1 d .
H3A H 0.7445 0.3605 0.6586 0.035 Uiso 1 1 calc R
H3B H 0.7656 0.4765 0.6628 0.035 Uiso 1 1 calc R
H3C H 0.8703 0.4508 0.6816 0.035 Uiso 1 1 calc R
C4 C 0.8256(5) 0.3002(5) 0.5327(4) 0.0226(13) Uani 1 1 d .
H4A H 0.8978 0.3191 0.5689 0.034 Uiso 1 1 calc R
H4B H 0.8319 0.2838 0.4753 0.034 Uiso 1 1 calc R
H4C H 0.7670 0.2385 0.5381 0.034 Uiso 1 1 calc R
C5 C 0.5367(5) 0.2818(5) 0.5233(4) 0.0208(12) Uani 1 1 d .
C6 C 0.5561(6) 0.1894(5) 0.5332(4) 0.0250(13) Uani 1 1 d .
H6A H 0.4917 0.1441 0.5487 0.038 Uiso 1 1 calc R
H6B H 0.6248 0.2164 0.5763 0.038 Uiso 1 1 calc R
H6C H 0.5642 0.1486 0.4808 0.038 Uiso 1 1 calc R
C7 C 0.5223(5) 0.3479(5) 0.6039(4) 0.0245(13) Uani 1 1 d .
H7A H 0.4572 0.3036 0.6194 0.037 Uiso 1 1 calc R
H7B H 0.5102 0.4064 0.5957 0.037 Uiso 1 1 calc R
H7C H 0.5902 0.3759 0.6480 0.037 Uiso 1 1 calc R
C8 C 0.4237(6) 0.2319(6) 0.4591(4) 0.0315(15) Uani 1 1 d .
H8A H 0.4287 0.1874 0.4071 0.047 Uiso 1 1 calc R
H8B H 0.4068 0.2877 0.4498 0.047 Uiso 1 1 calc R
H8C H 0.3637 0.1890 0.4795 0.047 Uiso 1 1 calc R
C9 C 0.6615(5) 0.4970(4) 0.5149(3) 0.0166(11) Uani 1 1 d .
H9A H 0.5839 0.4906 0.5034 0.020 Uiso 1 1 calc R
H9B H 0.6958 0.5363 0.5747 0.020 Uiso 1 1 calc R
C10 C 0.7294(5) 0.5570(5) 0.4661(4) 0.0181(11) Uani 1 1 d .
C11 C 0.7862(5) 0.6647(5) 0.4977(4) 0.0225(13) Uani 1 1 d .
H11 H 0.7830 0.7031 0.5507 0.027 Uiso 1 1 calc R
C12 C 0.8485(5) 0.7172(5) 0.4518(4) 0.0216(12) Uani 1 1 d .
H12 H 0.8895 0.7917 0.4733 0.026 Uiso 1 1 calc R
C13 C 0.8500(5) 0.6594(5) 0.3741(4) 0.0224(13) Uani 1 1 d .
H13 H 0.8913 0.6941 0.3414 0.027 Uiso 1 1 calc R
C14 C 0.7902(5) 0.5494(5) 0.3439(4) 0.0176(11) Uani 1 1 d .
C15 C 0.7862(5) 0.4850(4) 0.2582(3) 0.0183(11) Uani 1 1 d .
H15A H 0.8480 0.4631 0.2600 0.022 Uiso 1 1 calc R
H15B H 0.7962 0.5278 0.2225 0.022 Uiso 1 1 calc R
C16 C 0.6666(5) 0.2725(5) 0.1244(3) 0.0216(13) Uani 1 1 d .
C17 C 0.7214(6) 0.2071(5) 0.1530(4) 0.0279(14) Uani 1 1 d .
H17A H 0.6756 0.1698 0.1846 0.042 Uiso 1 1 calc R
H17B H 0.7974 0.2546 0.1878 0.042 Uiso 1 1 calc R
H17C H 0.7255 0.1560 0.1045 0.042 Uiso 1 1 calc R
C18 C 0.7432(6) 0.3315(6) 0.0761(4) 0.0303(15) Uani 1 1 d .
H18A H 0.7508 0.2804 0.0295 0.045 Uiso 1 1 calc R
H18B H 0.8177 0.3802 0.1129 0.045 Uiso 1 1 calc R
H18C H 0.7095 0.3711 0.0554 0.045 Uiso 1 1 calc R
C19 C 0.5504(6) 0.1911(5) 0.0690(4) 0.0280(14) Uani 1 1 d .
H19A H 0.5156 0.2255 0.0422 0.042 Uiso 1 1 calc R
H19B H 0.5026 0.1600 0.1026 0.042 Uiso 1 1 calc R
H19C H 0.5587 0.1357 0.0268 0.042 Uiso 1 1 calc R
C20 C 0.5516(5) 0.4170(5) 0.1734(4) 0.0191(12) Uani 1 1 d .
C21 C 0.5686(5) 0.5207(5) 0.2405(4) 0.0231(13) Uani 1 1 d .
H21A H 0.6438 0.5758 0.2479 0.035 Uiso 1 1 calc R
H21B H 0.5611 0.5093 0.2927 0.035 Uiso 1 1 calc R
H21C H 0.5115 0.5424 0.2232 0.035 Uiso 1 1 calc R
C22 C 0.5766(6) 0.4460(5) 0.0981(4) 0.0254(14) Uani 1 1 d .
H22A H 0.5286 0.4782 0.0837 0.038 Uiso 1 1 calc R
H22B H 0.5613 0.3824 0.0515 0.038 Uiso 1 1 calc R
H22C H 0.6559 0.4961 0.1106 0.038 Uiso 1 1 calc R
C23 C 0.4280(5) 0.3346(5) 0.1517(4) 0.0226(13) Uani 1 1 d .
H23A H 0.3816 0.3696 0.1729 0.034 Uiso 1 1 calc R
H23B H 0.4230 0.2820 0.1769 0.034 Uiso 1 1 calc R
H23C H 0.4007 0.2999 0.0916 0.034 Uiso 1 1 calc R
Ir2 Ir 0.941378(17) 0.895302(16) 0.217044(12) 0.01400(7) Uani 1 1 d .
Cl4 Cl 0.87107(12) 0.87331(11) 0.07941(8) 0.0200(3) Uani 1 1 d .
Cl5 Cl 0.85415(12) 0.70944(11) 0.18155(9) 0.0211(3) Uani 1 1 d .
Cl6 Cl 1.01192(12) 0.92286(12) 0.35673(8) 0.0200(3) Uani 1 1 d .
P3 P 1.12073(12) 0.90968(12) 0.19308(9) 0.0163(3) Uani 1 1 d .
P4 P 0.78651(12) 0.93239(11) 0.24917(9) 0.0155(3) Uani 1 1 d .
N2 N 1.0183(4) 1.0547(4) 0.2438(3) 0.0170(10) Uani 1 1 d .
C24 C 1.1871(5) 0.8283(5) 0.2242(4) 0.0225(13) Uani 1 1 d .
C25 C 1.1400(6) 0.7900(6) 0.2893(4) 0.0274(14) Uani 1 1 d .
H25A H 1.0576 0.7598 0.2736 0.041 Uiso 1 1 calc R
H25B H 1.1685 0.8491 0.3421 0.041 Uiso 1 1 calc R
H25C H 1.1631 0.7362 0.2950 0.041 Uiso 1 1 calc R
C26 C 1.1632(6) 0.7317(5) 0.1489(4) 0.0314(15) Uani 1 1 d .
H26A H 1.1818 0.6816 0.1668 0.047 Uiso 1 1 calc R
H26B H 1.2092 0.7535 0.1112 0.047 Uiso 1 1 calc R
H26C H 1.0833 0.6981 0.1204 0.047 Uiso 1 1 calc R
C27 C 1.3160(5) 0.8927(5) 0.2620(4) 0.0277(14) Uani 1 1 d .
H27A H 1.3296 0.9442 0.3168 0.042 Uiso 1 1 calc R
H27B H 1.3505 0.9296 0.2261 0.042 Uiso 1 1 calc R
H27C H 1.3491 0.8450 0.2671 0.042 Uiso 1 1 calc R
C28 C 1.1583(5) 0.9283(5) 0.0946(4) 0.0190(12) Uani 1 1 d .
C29 C 1.0843(6) 0.8320(5) 0.0183(4) 0.0301(15) Uani 1 1 d .
H29A H 1.0051 0.8172 0.0154 0.045 Uiso 1 1 calc R
H29B H 1.0958 0.7713 0.0216 0.045 Uiso 1 1 calc R
H29C H 1.1044 0.8455 -0.0312 0.045 Uiso 1 1 calc R
C30 C 1.2831(5) 0.9546(5) 0.0952(4) 0.0251(13) Uani 1 1 d .
H30A H 1.2972 0.8942 0.0956 0.038 Uiso 1 1 calc R
H30B H 1.3316 1.0159 0.1445 0.038 Uiso 1 1 calc R
H30C H 1.2996 0.9705 0.0457 0.038 Uiso 1 1 calc R
C31 C 1.1411(5) 1.0225(5) 0.0858(4) 0.0244(13) Uani 1 1 d .
H31A H 1.1506 1.0269 0.0317 0.037 Uiso 1 1 calc R
H31B H 1.1966 1.0875 0.1294 0.037 Uiso 1 1 calc R
H31C H 1.0650 1.0133 0.0905 0.037 Uiso 1 1 calc R
C32 C 1.1975(5) 1.0439(5) 0.2696(3) 0.0191(12) Uani 1 1 d .
H32A H 1.2095 1.0410 0.3257 0.023 Uiso 1 1 calc R
H32B H 1.2722 1.0788 0.2590 0.023 Uiso 1 1 calc R
C33 C 1.1319(5) 1.1059(5) 0.2648(3) 0.0198(12) Uani 1 1 d .
C34 C 1.1851(5) 1.2119(5) 0.2772(4) 0.0236(13) Uani 1 1 d .
H34 H 1.2650 1.2477 0.2916 0.028 Uiso 1 1 calc R
C35 C 1.1211(6) 1.2666(5) 0.2685(4) 0.0260(14) Uani 1 1 d .
H35 H 1.1569 1.3389 0.2750 0.031 Uiso 1 1 calc R
C36 C 1.0055(6) 1.2137(5) 0.2503(4) 0.0271(14) Uani 1 1 d .
H36 H 0.9608 1.2504 0.2471 0.032 Uiso 1 1 calc R
C37 C 0.9544(5) 1.1069(5) 0.2367(3) 0.0191(12) Uani 1 1 d .
C38 C 0.8281(5) 1.0470(4) 0.2158(4) 0.0186(12) Uani 1 1 d .
H38A H 0.7981 1.0227 0.1554 0.022 Uiso 1 1 calc R
H38B H 0.7955 1.0940 0.2435 0.022 Uiso 1 1 calc R
C39 C 0.6352(5) 0.8418(4) 0.1892(3) 0.0165(11) Uani 1 1 d .
C40 C 0.6284(5) 0.7645(5) 0.1062(4) 0.0249(13) Uani 1 1 d .
H40A H 0.6653 0.7211 0.1158 0.037 Uiso 1 1 calc R
H40B H 0.6663 0.8037 0.0727 0.037 Uiso 1 1 calc R
H40C H 0.5492 0.7190 0.0772 0.037 Uiso 1 1 calc R
C41 C 0.5731(5) 0.9046(5) 0.1713(4) 0.0257(13) Uani 1 1 d .
H41A H 0.4939 0.8567 0.1440 0.038 Uiso 1 1 calc R
H41B H 0.6077 0.9410 0.1351 0.038 Uiso 1 1 calc R
H41C H 0.5779 0.9565 0.2232 0.038 Uiso 1 1 calc R
C42 C 0.5761(5) 0.7763(5) 0.2381(4) 0.0242(13) Uani 1 1 d .
H42A H 0.5016 0.7227 0.2041 0.036 Uiso 1 1 calc R
H42B H 0.5678 0.8220 0.2879 0.036 Uiso 1 1 calc R
H42C H 0.6208 0.7419 0.2538 0.036 Uiso 1 1 calc R
C43 C 0.7859(5) 0.9928(5) 0.3610(4) 0.0196(12) Uani 1 1 d .
C44 C 0.7755(5) 0.9167(5) 0.4064(4) 0.0240(13) Uani 1 1 d .
H44A H 0.8069 0.9564 0.4658 0.036 Uiso 1 1 calc R
H44B H 0.8169 0.8759 0.3862 0.036 Uiso 1 1 calc R
H44C H 0.6959 0.8688 0.3966 0.036 Uiso 1 1 calc R
C45 C 0.6936(5) 1.0295(5) 0.3722(4) 0.0230(13) Uani 1 1 d .
H45A H 0.6199 0.9700 0.3433 0.034 Uiso 1 1 calc R
H45B H 0.7049 1.0851 0.3493 0.034 Uiso 1 1 calc R
H45C H 0.6965 1.0568 0.4311 0.034 Uiso 1 1 calc R
C46 C 0.8995(5) 1.0929(5) 0.4037(4) 0.0239(13) Uani 1 1 d .
H46A H 0.9022 1.1470 0.3807 0.036 Uiso 1 1 calc R
H46B H 0.9621 1.0750 0.3939 0.036 Uiso 1 1 calc R
H46C H 0.9057 1.1197 0.4632 0.036 Uiso 1 1 calc R
C47 C 0.8166(7) 0.5954(7) 0.9527(6) 0.054(2) Uani 1 1 d .
H47A H 0.8032 0.6582 0.9572 0.065 Uiso 1 1 calc R
H47B H 0.8598 0.6068 1.0072 0.065 Uiso 1 1 calc R
Cl7 Cl 0.8931(3) 0.5768(2) 0.87776(19) 0.0943(11) Uani 1 1 d U
Cl8 Cl 0.68577(17) 0.48160(17) 0.92312(14) 0.0494(5) Uani 1 1 d .

loop_
_atom_site_aniso_label
_atom_site_aniso_U_11
_atom_site_aniso_U_22
_atom_site_aniso_U_33
_atom_site_aniso_U_23
_atom_site_aniso_U_13
_atom_site_aniso_U_12
Ir1 0.01217(11) 0.01280(12) 0.01562(12) 0.00529(8) 0.00583(8) 0.00352(9)
Cl1 0.0137(6) 0.0238(7) 0.0243(7) 0.0096(6) 0.0078(5) 0.0079(6)
Cl2 0.0204(7) 0.0129(6) 0.0235(7) 0.0038(5) 0.0053(5) 0.0033(5)
Cl3 0.0163(7) 0.0252(7) 0.0191(7) 0.0077(5) 0.0084(5) 0.0106(6)
P1 0.0151(7) 0.0142(7) 0.0164(7) 0.0057(5) 0.0078(5) 0.0050(6)
P2 0.0171(7) 0.0170(7) 0.0166(7) 0.0070(6) 0.0064(6) 0.0057(6)
N1 0.009(2) 0.018(2) 0.018(2) 0.0051(19) 0.0042(18) 0.0043(19)
C1 0.018(3) 0.017(3) 0.020(3) 0.005(2) 0.002(2) 0.007(2)
C2 0.011(3) 0.027(3) 0.024(3) 0.006(2) 0.004(2) 0.004(2)
C3 0.029(3) 0.018(3) 0.024(3) 0.009(2) 0.005(3) 0.009(3)
C4 0.023(3) 0.030(3) 0.020(3) 0.009(2) 0.008(2) 0.015(3)
C5 0.020(3) 0.021(3) 0.017(3) 0.005(2) 0.009(2) 0.005(2)
C6 0.029(3) 0.017(3) 0.028(3) 0.007(2) 0.015(3) 0.007(3)
C7 0.027(3) 0.020(3) 0.029(3) 0.011(3) 0.020(3) 0.009(3)
C8 0.022(3) 0.046(4) 0.025(3) 0.016(3) 0.013(3) 0.009(3)
C9 0.016(3) 0.011(3) 0.020(3) 0.006(2) 0.005(2) 0.003(2)
C10 0.017(3) 0.018(3) 0.021(3) 0.009(2) 0.006(2) 0.007(2)
C11 0.021(3) 0.024(3) 0.018(3) 0.005(2) 0.005(2) 0.008(3)
C12 0.015(3) 0.018(3) 0.023(3) 0.006(2) 0.000(2) 0.000(2)
C13 0.018(3) 0.018(3) 0.023(3) 0.010(2) 0.005(2) -0.002(2)
C14 0.011(3) 0.018(3) 0.021(3) 0.009(2) 0.005(2) 0.002(2)
C15 0.014(3) 0.016(3) 0.022(3) 0.009(2) 0.007(2) 0.002(2)
C16 0.028(3) 0.030(3) 0.013(3) 0.006(2) 0.010(2) 0.019(3)
C17 0.039(4) 0.035(4) 0.020(3) 0.009(3) 0.011(3) 0.027(3)
C18 0.028(4) 0.040(4) 0.025(3) 0.013(3) 0.015(3) 0.014(3)
C19 0.034(4) 0.023(3) 0.023(3) 0.002(3) 0.008(3) 0.011(3)
C20 0.017(3) 0.018(3) 0.023(3) 0.008(2) 0.003(2) 0.008(2)
C21 0.020(3) 0.029(3) 0.021(3) 0.004(2) 0.004(2) 0.016(3)
C22 0.029(3) 0.032(4) 0.016(3) 0.007(3) 0.007(2) 0.015(3)
C23 0.020(3) 0.019(3) 0.030(3) 0.010(2) 0.008(2) 0.007(2)
Ir2 0.01366(12) 0.01328(12) 0.01518(12) 0.00614(8) 0.00562(8) 0.00471(9)
Cl4 0.0205(7) 0.0211(7) 0.0179(6) 0.0092(5) 0.0055(5) 0.0067(6)
Cl5 0.0227(7) 0.0145(6) 0.0253(7) 0.0090(5) 0.0086(6) 0.0054(6)
Cl6 0.0183(7) 0.0258(7) 0.0172(6) 0.0099(5) 0.0063(5) 0.0089(6)
P3 0.0143(7) 0.0180(7) 0.0178(7) 0.0069(6) 0.0075(5) 0.0069(6)
P4 0.0118(7) 0.0140(7) 0.0191(7) 0.0051(5) 0.0040(5) 0.0045(6)
N2 0.016(2) 0.016(2) 0.022(2) 0.0103(19) 0.0088(19) 0.007(2)
C24 0.017(3) 0.025(3) 0.032(3) 0.012(3) 0.012(2) 0.012(3)
C25 0.028(3) 0.034(4) 0.035(4) 0.023(3) 0.013(3) 0.019(3)
C26 0.034(4) 0.026(3) 0.044(4) 0.018(3) 0.016(3) 0.017(3)
C27 0.021(3) 0.033(4) 0.042(4) 0.024(3) 0.012(3) 0.016(3)
C28 0.018(3) 0.017(3) 0.020(3) 0.007(2) 0.008(2) 0.003(2)
C29 0.025(3) 0.033(4) 0.023(3) 0.000(3) 0.010(3) 0.008(3)
C30 0.021(3) 0.025(3) 0.023(3) 0.008(3) 0.009(2) 0.003(3)
C31 0.023(3) 0.025(3) 0.025(3) 0.014(3) 0.009(3) 0.005(3)
C32 0.014(3) 0.025(3) 0.013(3) 0.005(2) 0.003(2) 0.004(2)
C33 0.017(3) 0.024(3) 0.016(3) 0.005(2) 0.005(2) 0.008(2)
C34 0.014(3) 0.021(3) 0.023(3) 0.002(2) 0.004(2) 0.000(2)
C35 0.030(3) 0.008(3) 0.033(3) 0.006(2) 0.008(3) 0.003(2)
C36 0.024(3) 0.024(3) 0.032(3) 0.009(3) 0.006(3) 0.010(3)
C37 0.020(3) 0.021(3) 0.016(3) 0.006(2) 0.006(2) 0.009(2)
C38 0.013(3) 0.012(3) 0.030(3) 0.011(2) 0.005(2) 0.003(2)
C39 0.017(3) 0.014(3) 0.016(3) 0.005(2) 0.005(2) 0.004(2)
C40 0.020(3) 0.023(3) 0.022(3) 0.000(2) 0.004(2) 0.005(3)
C41 0.017(3) 0.025(3) 0.032(3) 0.010(3) 0.005(3) 0.006(3)
C42 0.019(3) 0.021(3) 0.025(3) 0.007(2) 0.005(2) 0.001(2)
C43 0.015(3) 0.019(3) 0.017(3) 0.000(2) 0.002(2) 0.005(2)
C44 0.022(3) 0.024(3) 0.025(3) 0.008(3) 0.011(2) 0.008(3)
C45 0.021(3) 0.015(3) 0.029(3) 0.002(2) 0.009(2) 0.007(2)
C46 0.016(3) 0.027(3) 0.017(3) -0.003(2) 0.004(2) 0.005(3)
C47 0.041(5) 0.033(4) 0.059(6) -0.002(4) 0.019(4) 0.000(4)
Cl7 0.089(2) 0.0602(17) 0.0787(19) -0.0043(14) 0.0493(17) -0.0095(15)
Cl8 0.0329(10) 0.0472(12) 0.0584(13) 0.0236(10) 0.0071(9) 0.0053(9)

loop_
_atom_type_symbol
_atom_type_description
_atom_type_scat_dispersion_real
_atom_type_scat_dispersion_imag
_atom_type_scat_source
C C 0.0033 0.0016 'International Tables Vol C Tables 4.2.6.8 and 6.1.1.4'
H H 0.0000 0.0000 'International Tables Vol C Tables 4.2.6.8 and 6.1.1.4'
N N 0.0061 0.0033 'International Tables Vol C Tables 4.2.6.8 and 6.1.1.4'
P P 0.1023 0.0942 'International Tables Vol C Tables 4.2.6.8 and 6.1.1.4'
Cl Cl 0.1484 0.1585 'International Tables Vol C Tables 4.2.6.8 and 6.1.1.4'
Ir Ir -1.4442 7.9887 'International Tables Vol C Tables 4.2.6.8 and 6.1.1.4'

loop_
_geom_angle_atom_site_label_1
_geom_angle_atom_site_label_2
_geom_angle_atom_site_label_3
_geom_angle
N1 Ir1 Cl1 87.50(13)
N1 Ir1 Cl3 89.91(13)
Cl1 Ir1 Cl3 177.26(5)
N1 Ir1 Cl2 178.06(14)
Cl1 Ir1 Cl2 91.36(5)
Cl3 Ir1 Cl2 91.26(5)
N1 Ir1 P2 82.04(14)
Cl1 Ir1 P2 91.56(5)
Cl3 Ir1 P2 88.95(5)
Cl2 Ir1 P2 96.42(5)
N1 Ir1 P1 82.72(14)
Cl1 Ir1 P1 87.06(5)
Cl3 Ir1 P1 91.74(5)
Cl2 Ir1 P1 98.80(5)
P2 Ir1 P1 164.74(5)
C9 P1 C5 107.0(3)
C9 P1 C1 101.3(3)
C5 P1 C1 107.9(3)
C9 P1 Ir1 92.92(18)
C5 P1 Ir1 121.12(19)
C1 P1 Ir1 121.88(19)
C15 P2 C16 106.5(3)
C15 P2 C20 104.0(3)
C16 P2 C20 107.4(3)
C15 P2 Ir1 94.25(19)
C16 P2 Ir1 122.0(2)
C20 P2 Ir1 119.2(2)
C14 N1 C10 121.1(5)
C14 N1 Ir1 119.2(4)
C10 N1 Ir1 119.7(4)
C3 C1 C4 109.1(5)
C3 C1 C2 106.2(5)
C4 C1 C2 108.1(5)
C3 C1 P1 113.5(4)
C4 C1 P1 112.0(4)
C2 C1 P1 107.7(4)
C1 C2 H2A 109.5
C1 C2 H2B 109.5
H2A C2 H2B 109.5
C1 C2 H2C 109.5
H2A C2 H2C 109.5
H2B C2 H2C 109.5
C1 C3 H3A 109.5
C1 C3 H3B 109.5
H3A C3 H3B 109.5
C1 C3 H3C 109.5
H3A C3 H3C 109.5
H3B C3 H3C 109.5
C1 C4 H4A 109.5
C1 C4 H4B 109.5
H4A C4 H4B 109.5
C1 C4 H4C 109.5
H4A C4 H4C 109.5
H4B C4 H4C 109.5
C6 C5 C8 105.7(5)
C6 C5 C7 111.5(5)
C8 C5 C7 106.9(5)
C6 C5 P1 108.9(4)
C8 C5 P1 111.8(4)
C7 C5 P1 112.0(4)
C5 C6 H6A 109.5
C5 C6 H6B 109.5
H6A C6 H6B 109.5
C5 C6 H6C 109.5
H6A C6 H6C 109.5
H6B C6 H6C 109.5
C5 C7 H7A 109.5
C5 C7 H7B 109.5
H7A C7 H7B 109.5
C5 C7 H7C 109.5
H7A C7 H7C 109.5
H7B C7 H7C 109.5
C5 C8 H8A 109.5
C5 C8 H8B 109.5
H8A C8 H8B 109.5
C5 C8 H8C 109.5
H8A C8 H8C 109.5
H8B C8 H8C 109.5
C10 C9 P1 110.6(4)
C10 C9 H9A 109.5
P1 C9 H9A 109.5
C10 C9 H9B 109.5
P1 C9 H9B 109.5
H9A C9 H9B 108.1
N1 C10 C11 120.8(5)
N1 C10 C9 118.2(5)
C11 C10 C9 121.0(5)
C10 C11 C12 119.6(6)
C10 C11 H11 120.2
C12 C11 H11 120.2
C13 C12 C11 119.0(6)
C13 C12 H12 120.5
C11 C12 H12 120.5
C12 C13 C14 119.6(6)
C12 C13 H13 120.2
C14 C13 H13 120.2
N1 C14 C13 119.8(5)
N1 C14 C15 119.4(5)
C13 C14 C15 120.7(5)
C14 C15 P2 109.3(4)
C14 C15 H15A 109.8
P2 C15 H15A 109.8
C14 C15 H15B 109.8
P2 C15 H15B 109.8
H15A C15 H15B 108.3
C19 C16 C18 112.0(5)
C19 C16 C17 105.1(5)
C18 C16 C17 107.5(5)
C19 C16 P2 109.5(4)
C18 C16 P2 111.3(5)
C17 C16 P2 111.3(4)
C16 C17 H17A 109.5
C16 C17 H17B 109.5
H17A C17 H17B 109.5
C16 C17 H17C 109.5
H17A C17 H17C 109.5
H17B C17 H17C 109.5
C16 C18 H18A 109.5
C16 C18 H18B 109.5
H18A C18 H18B 109.5
C16 C18 H18C 109.5
H18A C18 H18C 109.5
H18B C18 H18C 109.5
C16 C19 H19A 109.5
C16 C19 H19B 109.5
H19A C19 H19B 109.5
C16 C19 H19C 109.5
H19A C19 H19C 109.5
H19B C19 H19C 109.5
C22 C20 C23 109.0(5)
C22 C20 C21 105.2(5)
C23 C20 C21 109.9(5)
C22 C20 P2 114.1(4)
C23 C20 P2 110.5(4)
C21 C20 P2 108.0(4)
C20 C21 H21A 109.5
C20 C21 H21B 109.5
H21A C21 H21B 109.5
C20 C21 H21C 109.5
H21A C21 H21C 109.5
H21B C21 H21C 109.5
C20 C22 H22A 109.5
C20 C22 H22B 109.5
H22A C22 H22B 109.5
C20 C22 H22C 109.5
H22A C22 H22C 109.5
H22B C22 H22C 109.5
C20 C23 H23A 109.5
C20 C23 H23B 109.5
H23A C23 H23B 109.5
C20 C23 H23C 109.5
H23A C23 H23C 109.5
H23B C23 H23C 109.5
N2 Ir2 Cl4 88.80(14)
N2 Ir2 Cl6 89.57(14)
Cl4 Ir2 Cl6 178.13(5)
N2 Ir2 Cl5 178.00(14)
Cl4 Ir2 Cl5 89.72(5)
Cl6 Ir2 Cl5 91.93(5)
N2 Ir2 P3 82.07(14)
Cl4 Ir2 P3 92.57(5)
Cl6 Ir2 P3 88.11(5)
Cl5 Ir2 P3 96.65(5)
N2 Ir2 P4 82.05(14)
Cl4 Ir2 P4 86.88(5)
Cl6 Ir2 P4 91.98(5)
Cl5 Ir2 P4 99.22(5)
P3 Ir2 P4 164.12(5)
C32 P3 C24 106.3(3)
C32 P3 C28 102.3(3)
C24 P3 C28 109.3(3)
C32 P3 Ir2 93.41(19)
C24 P3 Ir2 121.4(2)
C28 P3 Ir2 119.57(19)
C38 P4 C39 105.5(3)
C38 P4 C43 102.0(3)
C39 P4 C43 107.9(3)
C38 P4 Ir2 94.49(19)
C39 P4 Ir2 122.53(19)
C43 P4 Ir2 119.81(19)
C33 N2 C37 120.8(5)
C33 N2 Ir2 119.4(4)
C37 N2 Ir2 119.7(4)
C25 C24 C26 107.7(5)
C25 C24 C27 105.3(5)
C26 C24 C27 110.3(5)
C25 C24 P3 111.8(4)
C26 C24 P3 109.3(4)
C27 C24 P3 112.2(4)
C24 C25 H25A 109.5
C24 C25 H25B 109.5
H25A C25 H25B 109.5
C24 C25 H25C 109.5
H25A C25 H25C 109.5
H25B C25 H25C 109.5
C24 C26 H26A 109.5
C24 C26 H26B 109.5
H26A C26 H26B 109.5
C24 C26 H26C 109.5
H26A C26 H26C 109.5
H26B C26 H26C 109.5
C24 C27 H27A 109.5
C24 C27 H27B 109.5
H27A C27 H27B 109.5
C24 C27 H27C 109.5
H27A C27 H27C 109.5
H27B C27 H27C 109.5
C29 C28 C31 107.9(5)
C29 C28 C30 108.7(5)
C31 C28 C30 105.9(5)
C29 C28 P3 111.9(4)
C31 C28 P3 109.1(4)
C30 C28 P3 113.0(4)
C28 C29 H29A 109.5
C28 C29 H29B 109.5
H29A C29 H29B 109.5
C28 C29 H29C 109.5
H29A C29 H29C 109.5
H29B C29 H29C 109.5
C28 C30 H30A 109.5
C28 C30 H30B 109.5
H30A C30 H30B 109.5
C28 C30 H30C 109.5
H30A C30 H30C 109.5
H30B C30 H30C 109.5
C28 C31 H31A 109.5
C28 C31 H31B 109.5
H31A C31 H31B 109.5
C28 C31 H31C 109.5
H31A C31 H31C 109.5
H31B C31 H31C 109.5
C33 C32 P3 109.9(4)
C33 C32 H32A 109.7
P3 C32 H32A 109.7
C33 C32 H32B 109.7
P3 C32 H32B 109.7
H32A C32 H32B 108.2
N2 C33 C34 120.1(5)
N2 C33 C32 118.4(5)
C34 C33 C32 121.4(5)
C33 C34 C35 120.0(6)
C33 C34 H34 120.0
C35 C34 H34 120.0
C36 C35 C34 118.9(6)
C36 C35 H35 120.6
C34 C35 H35 120.6
C35 C36 C37 119.8(6)
C35 C36 H36 120.1
C37 C36 H36 120.1
N2 C37 C36 120.3(6)
N2 C37 C38 118.8(5)
C36 C37 C38 120.9(5)
C37 C38 P4 110.5(4)
C37 C38 H38A 109.5
P4 C38 H38A 109.5
C37 C38 H38B 109.5
P4 C38 H38B 109.5
H38A C38 H38B 108.1
C42 C39 C41 110.4(5)
C42 C39 C40 106.8(5)
C41 C39 C40 107.5(5)
C42 C39 P4 109.3(4)
C41 C39 P4 111.1(4)
C40 C39 P4 111.8(4)
C39 C40 H40A 109.5
C39 C40 H40B 109.5
H40A C40 H40B 109.5
C39 C40 H40C 109.5
H40A C40 H40C 109.5
H40B C40 H40C 109.5
C39 C41 H41A 109.5
C39 C41 H41B 109.5
H41A C41 H41B 109.5
C39 C41 H41C 109.5
H41A C41 H41C 109.5
H41B C41 H41C 109.5
C39 C42 H42A 109.5
C39 C42 H42B 109.5
H42A C42 H42B 109.5
C39 C42 H42C 109.5
H42A C42 H42C 109.5
H42B C42 H42C 109.5
C44 C43 C45 108.6(5)
C44 C43 C46 108.5(5)
C45 C43 C46 106.1(5)
C44 C43 P4 111.2(4)
C45 C43 P4 114.1(4)
C46 C43 P4 108.1(4)
C43 C44 H44A 109.5
C43 C44 H44B 109.5
H44A C44 H44B 109.5
C43 C44 H44C 109.5
H44A C44 H44C 109.5
H44B C44 H44C 109.5
C43 C45 H45A 109.5
C43 C45 H45B 109.5
H45A C45 H45B 109.5
C43 C45 H45C 109.5
H45A C45 H45C 109.5
H45B C45 H45C 109.5
C43 C46 H46A 109.5
C43 C46 H46B 109.5
H46A C46 H46B 109.5
C43 C46 H46C 109.5
H46A C46 H46C 109.5
H46B C46 H46C 109.5
Cl7 C47 Cl8 108.8(4)
Cl7 C47 H47A 109.9
Cl8 C47 H47A 109.9
Cl7 C47 H47B 109.9
Cl8 C47 H47B 109.9
H47A C47 H47B 108.3

loop_
_geom_bond_atom_site_label_1
_geom_bond_atom_site_label_2
_geom_bond_distance
Ir1 N1 2.052(5)
Ir1 Cl1 2.3643(14)
Ir1 Cl3 2.3666(14)
Ir1 Cl2 2.3735(14)
Ir1 P2 2.3775(15)
Ir1 P1 2.4049(15)
P1 C9 1.862(6)
P1 C5 1.889(6)
P1 C1 1.910(6)
P2 C15 1.842(6)
P2 C16 1.893(6)
P2 C20 1.893(6)
N1 C14 1.337(7)
N1 C10 1.353(7)
C1 C3 1.519(8)
C1 C4 1.528(8)
C1 C2 1.534(8)
C2 H2A 0.9800
C2 H2B 0.9800
C2 H2C 0.9800
C3 H3A 0.9800
C3 H3B 0.9800
C3 H3C 0.9800
C4 H4A 0.9800
C4 H4B 0.9800
C4 H4C 0.9800
C5 C6 1.531(9)
C5 C8 1.539(9)
C5 C7 1.540(8)
C6 H6A 0.9800
C6 H6B 0.9800
C6 H6C 0.9800
C7 H7A 0.9800
C7 H7B 0.9800
C7 H7C 0.9800
C8 H8A 0.9800
C8 H8B 0.9800
C8 H8C 0.9800
C9 C10 1.513(8)
C9 H9A 0.9900
C9 H9B 0.9900
C10 C11 1.371(8)
C11 C12 1.387(8)
C11 H11 0.9500
C12 C13 1.383(8)
C12 H12 0.9500
C13 C14 1.402(8)
C13 H13 0.9500
C14 C15 1.505(8)
C15 H15A 0.9900
C15 H15B 0.9900
C16 C19 1.532(9)
C16 C18 1.554(9)
C16 C17 1.564(8)
C17 H17A 0.9800
C17 H17B 0.9800
C17 H17C 0.9800
C18 H18A 0.9800
C18 H18B 0.9800
C18 H18C 0.9800
C19 H19A 0.9800
C19 H19B 0.9800
C19 H19C 0.9800
C20 C22 1.523(8)
C20 C23 1.542(8)
C20 C21 1.550(8)
C21 H21A 0.9800
C21 H21B 0.9800
C21 H21C 0.9800
C22 H22A 0.9800
C22 H22B 0.9800
C22 H22C 0.9800
C23 H23A 0.9800
C23 H23B 0.9800
C23 H23C 0.9800
Ir2 N2 2.049(5)
Ir2 Cl4 2.3640(14)
Ir2 Cl6 2.3744(14)
Ir2 Cl5 2.3781(14)
Ir2 P3 2.3971(15)
Ir2 P4 2.3995(15)
P3 C32 1.838(6)
P3 C24 1.896(6)
P3 C28 1.901(6)
P4 C38 1.847(6)
P4 C39 1.897(6)
P4 C43 1.899(6)
N2 C33 1.351(8)
N2 C37 1.364(7)
C24 C25 1.497(9)
C24 C26 1.530(9)
C24 C27 1.554(9)
C25 H25A 0.9800
C25 H25B 0.9800
C25 H25C 0.9800
C26 H26A 0.9800
C26 H26B 0.9800
C26 H26C 0.9800
C27 H27A 0.9800
C27 H27B 0.9800
C27 H27C 0.9800
C28 C29 1.522(8)
C28 C31 1.537(8)
C28 C30 1.546(8)
C29 H29A 0.9800
C29 H29B 0.9800
C29 H29C 0.9800
C30 H30A 0.9800
C30 H30B 0.9800
C30 H30C 0.9800
C31 H31A 0.9800
C31 H31B 0.9800
C31 H31C 0.9800
C32 C33 1.496(8)
C32 H32A 0.9900
C32 H32B 0.9900
C33 C34 1.382(9)
C34 C35 1.400(9)
C34 H34 0.9500
C35 C36 1.377(9)
C35 H35 0.9500
C36 C37 1.387(9)
C36 H36 0.9500
C37 C38 1.506(8)
C38 H38A 0.9900
C38 H38B 0.9900
C39 C42 1.517(8)
C39 C41 1.527(8)
C39 C40 1.531(8)
C40 H40A 0.9800
C40 H40B 0.9800
C40 H40C 0.9800
C41 H41A 0.9800
C41 H41B 0.9800
C41 H41C 0.9800
C42 H42A 0.9800
C42 H42B 0.9800
C42 H42C 0.9800
C43 C44 1.522(9)
C43 C45 1.525(8)
C43 C46 1.556(8)
C44 H44A 0.9800
C44 H44B 0.9800
C44 H44C 0.9800
C45 H45A 0.9800
C45 H45B 0.9800
C45 H45C 0.9800
C46 H46A 0.9800
C46 H46B 0.9800
C46 H46C 0.9800
C47 Cl7 1.759(9)
C47 Cl8 1.778(8)
C47 H47A 0.9900
C47 H47B 0.9900
